data_4023409
loop_
_publ_author_name
'Zhenxing Xi'
'Bin Liu'
'Wanzhi Chen'

_publ_section_title
;
 Room-Temperature Kumada Cross-Coupling of Unactivated Aryl Chlorides
 Catalyzed by N-Heterocylic Carbene-Based Nickel(II) Complexes
;
_journal_name_full 'Journal of Organic Chemistry'
_journal_page_first 3954
_journal_page_last 3957
_journal_paper_doi 10.1021/jo800197u
_journal_volume 73
_journal_year 2008
_chemical_formula_sum 'C46 H51 F24 N13 Ni2 O2 P4'
_chemical_formula_weight 1515.30
_chemical_name_systematic
; 
 ? 
;
_space_group_IT_number 2
_symmetry_cell_setting triclinic
_symmetry_space_group_name_Hall '-P 1'
_symmetry_space_group_name_H-M 'P -1'
_atom_sites_solution_hydrogens geom
_atom_sites_solution_primary direct
_atom_sites_solution_secondary difmap
_audit_creation_method SHELXL-97
_cell_angle_alpha 93.790(2)
_cell_angle_beta 95.328(2)
_cell_angle_gamma 110.804(3)
_cell_formula_units_Z 1
_cell_length_a 7.519(2)
_cell_length_b 10.200(2)
_cell_length_c 21.656(3)
_cell_measurement_reflns_used 2263
_cell_measurement_temperature 298(2)
_cell_measurement_theta_max 23.675
_cell_measurement_theta_min 2.441
_cell_volume 1537.1(6)
_computing_cell_refinement 'Bruker SMART'
_computing_data_collection 'Bruker SMART'
_computing_data_reduction 'Bruker SHELXTL'
_computing_molecular_graphics 'Bruker SHELXTL'
_computing_publication_material 'Bruker SHELXTL'
_computing_structure_refinement 'SHELXL-97 (Sheldrick, 1997)'
_computing_structure_solution 'SHELXS-97 (Sheldrick, 1990)'
_diffrn_ambient_temperature 298(2)
_diffrn_measured_fraction_theta_full 0.962
_diffrn_measured_fraction_theta_max 0.962
_diffrn_measurement_device_type 'CCD area detector'
_diffrn_measurement_method 'phi and omega scans'
_diffrn_radiation_monochromator graphite
_diffrn_radiation_source 'fine-focus sealed tube'
_diffrn_radiation_type MoK\a
_diffrn_radiation_wavelength 0.71073
_diffrn_reflns_av_R_equivalents 0.0501
_diffrn_reflns_av_sigmaI/netI 0.0821
_diffrn_reflns_limit_h_max 8
_diffrn_reflns_limit_h_min -8
_diffrn_reflns_limit_k_max 12
_diffrn_reflns_limit_k_min -12
_diffrn_reflns_limit_l_max 22
_diffrn_reflns_limit_l_min -25
_diffrn_reflns_number 7849
_diffrn_reflns_theta_full 25.01
_diffrn_reflns_theta_max 25.01
_diffrn_reflns_theta_min 1.90
_exptl_absorpt_coefficient_mu 0.839
_exptl_absorpt_correction_T_max 0.9436
_exptl_absorpt_correction_T_min 0.7039
_exptl_absorpt_correction_type multi-scan
_exptl_absorpt_process_details sadabs
_exptl_crystal_colour pale-yellow
_exptl_crystal_density_diffrn 1.637
_exptl_crystal_density_method 'not measured'
_exptl_crystal_description plate
_exptl_crystal_F_000 766
_exptl_crystal_size_max 0.45
_exptl_crystal_size_mid 0.40
_exptl_crystal_size_min 0.07
_refine_diff_density_max 1.099
_refine_diff_density_min -0.921
_refine_diff_density_rms 0.126
_refine_ls_extinction_method none
_refine_ls_goodness_of_fit_ref 1.020
_refine_ls_hydrogen_treatment constr
_refine_ls_matrix_type full
_refine_ls_number_parameters 428
_refine_ls_number_reflns 5208
_refine_ls_number_restraints 165
_refine_ls_restrained_S_all 1.065
_refine_ls_R_factor_all 0.1361
_refine_ls_R_factor_gt 0.0955
_refine_ls_shift/su_max 0.000
_refine_ls_shift/su_mean 0.000
_refine_ls_structure_factor_coef Fsqd
_refine_ls_weighting_details 'calc w=1/[\s^2^(Fo^2^)+(0.1632P)^2^+1.6928P] where P=(Fo^2^+2Fc^2^)/3'
_refine_ls_weighting_scheme calc
_refine_ls_wR_factor_gt 0.2373
_refine_ls_wR_factor_ref 0.2687
_reflns_number_gt 3408
_reflns_number_total 5208
_reflns_threshold_expression >2sigma(I)
_cod_data_source_file jo800197u-File002.cif
_cod_data_source_block 061223a
_cod_depositor_comments
;
The following automatic conversions were performed:
'_symmetry_cell_setting' value 'Triclinic' changed to 'triclinic'
according to '/home/saulius/struct/CIF-dictionaries/cif_core.dic'
dictionary named 'cif_core.dic' version 2.4.1 from 2010-06-29.

Automatic conversion script
Id: cif_fix_enum 1527 2010-12-29 10:47:43Z saulius 
;
_cod_database_code 4023409

loop_
_symmetry_equiv_pos_as_xyz
'x, y, z'
'-x, -y, -z'

loop_
_atom_site_label
_atom_site_type_symbol
_atom_site_fract_x
_atom_site_fract_y
_atom_site_fract_z
_atom_site_U_iso_or_equiv
_atom_site_adp_type
_atom_site_occupancy
_atom_site_symmetry_multiplicity
_atom_site_calc_flag
_atom_site_refinement_flags
_atom_site_disorder_assembly
_atom_site_disorder_group
Ni1 Ni 0.45996(13) 0.29667(10) 0.23067(4) 0.0346(3) Uani 1 1 d . . .
F1 F 0.8447(10) 0.1494(7) 0.8983(4) 0.098(2) Uani 1 1 d U . .
F2 F 0.5063(12) 0.2566(8) 0.8659(4) 0.114(2) Uani 1 1 d U . .
F3 F 0.7907(11) 0.3504(6) 0.9245(3) 0.091(2) Uani 1 1 d U . .
F4 F 0.5803(12) 0.1378(7) 0.9402(3) 0.100(2) Uani 1 1 d U . .
F5 F 0.5623(9) 0.0574(6) 0.8408(3) 0.0807(17) Uani 1 1 d U . .
F6 F 0.7781(12) 0.2697(8) 0.8256(3) 0.105(2) Uani 1 1 d U . .
F7 F 0.528(2) 0.1323(16) 0.6187(8) 0.215(4) Uani 1 1 d U . .
F8 F 0.1931(18) 0.1950(15) 0.6657(7) 0.195(4) Uani 1 1 d U . .
F9 F 0.483(2) 0.2732(17) 0.6945(7) 0.223(5) Uani 1 1 d U . .
F10 F 0.267(2) 0.0295(18) 0.6698(8) 0.231(5) Uani 1 1 d U . .
F11 F 0.2059(18) 0.0922(14) 0.5793(6) 0.185(4) Uani 1 1 d U . .
F12 F 0.436(2) 0.2957(14) 0.6043(7) 0.201(5) Uani 1 1 d U . .
N1 N 0.0652(9) 0.2327(7) 0.1625(3) 0.0389(15) Uani 1 1 d . . .
N2 N 0.0992(9) 0.0789(6) 0.2204(3) 0.0421(15) Uani 1 1 d . . .
N3 N 0.3940(9) 0.2479(7) 0.3136(3) 0.0402(15) Uani 1 1 d . . .
N4 N 0.5061(8) 0.3117(6) 0.0926(3) 0.0351(14) Uani 1 1 d . . .
N5 N 0.6731(9) 0.4964(6) 0.1566(3) 0.0381(14) Uani 1 1 d . . .
N6 N 0.7282(9) 0.3722(6) 0.2657(3) 0.0387(14) Uani 1 1 d . . .
N7 N -0.142(3) 0.235(2) 0.5098(13) 0.111(7) Uani 0.50 1 d PDU . .
O1 O 0.1889(10) 0.3287(8) 0.0250(4) 0.0461(18) Uani 0.737(9) 1 d P A 1
O1' O 0.061(3) 0.164(2) 0.0397(10) 0.0461(18) Uani 0.263(9) 1 d P A 2
P1 P 0.6755(3) 0.2056(2) 0.88178(10) 0.0468(6) Uani 1 1 d . . .
P2 P 0.3593(4) 0.1591(3) 0.63914(13) 0.0675(8) Uani 1 1 d . . .
C1 C 0.0352(14) 0.3192(11) 0.0571(4) 0.060(2) Uani 1 1 d . . .
H1A H -0.0578 0.2235 0.0494 0.072 Uiso 0.737(9) 1 calc PR A 1
H1B H -0.0260 0.3813 0.0410 0.072 Uiso 0.737(9) 1 calc PR A 1
H1C H 0.1183 0.3923 0.0353 0.072 Uiso 0.263(9) 1 d PR A 2
H1D H -0.0961 0.3117 0.0456 0.072 Uiso 0.263(9) 1 d PR A 2
C2 C 0.0910(12) 0.3578(9) 0.1275(4) 0.0448(19) Uani 1 1 d . A .
H2A H 0.2242 0.4207 0.1354 0.054 Uiso 1 1 calc R . .
H2B H 0.0137 0.4083 0.1429 0.054 Uiso 1 1 calc R . .
C3 C 0.1965(11) 0.2054(8) 0.1992(3) 0.0368(16) Uani 1 1 d . . .
C4 C -0.0886(12) 0.0314(9) 0.1956(4) 0.051(2) Uani 1 1 d . . .
H4 H -0.1834 -0.0520 0.2029 0.062 Uiso 1 1 calc R . .
C5 C -0.1123(12) 0.1249(10) 0.1592(4) 0.054(2) Uani 1 1 d . . .
H5 H -0.2257 0.1193 0.1360 0.065 Uiso 1 1 calc R . .
C6 C 0.1889(12) 0.0153(8) 0.2654(4) 0.0449(19) Uani 1 1 d . . .
H6A H 0.2876 -0.0093 0.2473 0.054 Uiso 1 1 calc R . .
H6B H 0.0940 -0.0705 0.2759 0.054 Uiso 1 1 calc R . .
C7 C 0.2766(11) 0.1158(9) 0.3235(4) 0.0445(19) Uani 1 1 d . . .
C8 C 0.2446(15) 0.0812(12) 0.3828(4) 0.063(3) Uani 1 1 d . . .
H8 H 0.1692 -0.0106 0.3885 0.076 Uiso 1 1 calc R . .
C9 C 0.3213(16) 0.1787(13) 0.4332(4) 0.070(3) Uani 1 1 d . . .
H9 H 0.2975 0.1550 0.4732 0.084 Uiso 1 1 calc R . .
C10 C 0.4355(15) 0.3140(13) 0.4237(5) 0.070(3) Uani 1 1 d . . .
H10 H 0.4880 0.3841 0.4570 0.084 Uiso 1 1 calc R . .
C11 C 0.4688(12) 0.3416(10) 0.3649(4) 0.051(2) Uani 1 1 d . . .
H11 H 0.5494 0.4320 0.3593 0.062 Uiso 1 1 calc R . .
C12 C 0.2256(15) 0.1931(12) 0.0143(5) 0.068(3) Uani 1 1 d . . .
H12A H 0.2760 0.1907 -0.0253 0.082 Uiso 0.737(9) 1 calc PR A 1
H12B H 0.1049 0.1140 0.0115 0.082 Uiso 0.737(9) 1 calc PR A 1
H12C H 0.2729 0.2889 0.0030 0.082 Uiso 0.263(9) 1 d PR A 2
H12D H 0.2093 0.1291 -0.0228 0.082 Uiso 0.263(9) 1 d PR A 2
C13 C 0.3684(13) 0.1758(8) 0.0666(4) 0.048(2) Uani 1 1 d . A .
H13A H 0.2986 0.1283 0.0992 0.057 Uiso 1 1 calc R . .
H13B H 0.4347 0.1182 0.0498 0.057 Uiso 1 1 calc R . .
C14 C 0.5385(10) 0.3638(7) 0.1549(3) 0.0327(16) Uani 1 1 d . . .
C15 C 0.7227(11) 0.5265(8) 0.0983(4) 0.0432(19) Uani 1 1 d . . .
H15 H 0.8126 0.6095 0.0883 0.052 Uiso 1 1 calc R . .
C16 C 0.6188(12) 0.4157(9) 0.0594(4) 0.0445(19) Uani 1 1 d . . .
H16 H 0.6202 0.4079 0.0165 0.053 Uiso 1 1 calc R . .
C17 C 0.7605(12) 0.5843(8) 0.2160(4) 0.0449(19) Uani 1 1 d . . .
H17A H 0.6637 0.6082 0.2357 0.054 Uiso 1 1 calc R . .
H17B H 0.8590 0.6714 0.2082 0.054 Uiso 1 1 calc R . .
C18 C 0.8466(11) 0.5073(8) 0.2584(4) 0.0428(18) Uani 1 1 d . . .
C19 C 1.0317(12) 0.5618(10) 0.2865(4) 0.055(2) Uani 1 1 d . . .
H19 H 1.1100 0.6528 0.2807 0.066 Uiso 1 1 calc R . .
C20 C 1.1024(13) 0.4822(11) 0.3232(5) 0.064(3) Uani 1 1 d . . .
H20 H 1.2267 0.5205 0.3438 0.077 Uiso 1 1 calc R . .
C21 C 0.9880(14) 0.3447(11) 0.3295(5) 0.064(3) Uani 1 1 d . . .
H21 H 1.0336 0.2881 0.3533 0.076 Uiso 1 1 calc R . .
C22 C 0.8047(12) 0.2953(9) 0.2990(4) 0.0451(19) Uani 1 1 d . . .
H22 H 0.7285 0.2019 0.3018 0.054 Uiso 1 1 calc R . .
C23 C 0.000(3) 0.332(2) 0.5134(17) 0.112(7) Uani 0.50 1 d PDU . .
C24 C 0.188(3) 0.441(2) 0.5114(18) 0.122(8) Uani 0.50 1 d PDU . .
H24A H 0.2633 0.4018 0.4877 0.183 Uiso 0.50 1 calc PR . .
H24B H 0.2523 0.4725 0.5531 0.183 Uiso 0.50 1 calc PR . .
H24C H 0.1729 0.5185 0.4920 0.183 Uiso 0.50 1 calc PR . .

loop_
_atom_site_aniso_label
_atom_site_aniso_U_11
_atom_site_aniso_U_22
_atom_site_aniso_U_33
_atom_site_aniso_U_23
_atom_site_aniso_U_13
_atom_site_aniso_U_12
Ni1 0.0303(5) 0.0335(5) 0.0370(6) 0.0052(4) 0.0061(4) 0.0072(4)
F1 0.073(4) 0.083(4) 0.133(5) -0.006(4) -0.012(4) 0.033(3)
F2 0.102(5) 0.098(5) 0.155(6) 0.006(5) -0.006(5) 0.060(4)
F3 0.122(5) 0.048(3) 0.081(4) -0.008(3) 0.003(4) 0.011(3)
F4 0.140(6) 0.065(4) 0.087(4) 0.014(3) 0.057(4) 0.016(4)
F5 0.064(3) 0.065(3) 0.094(4) -0.017(3) 0.011(3) 0.004(3)
F6 0.118(5) 0.088(4) 0.082(4) 0.008(4) 0.032(4) 0.000(4)
F7 0.167(8) 0.217(9) 0.284(10) 0.020(8) 0.066(8) 0.089(7)
F8 0.141(7) 0.207(9) 0.214(9) -0.032(8) 0.061(7) 0.035(7)
F9 0.160(8) 0.233(10) 0.224(9) 0.000(9) 0.041(8) 0.010(8)
F10 0.207(9) 0.213(9) 0.241(9) 0.086(8) 0.036(8) 0.025(8)
F11 0.158(8) 0.192(8) 0.156(7) 0.016(7) 0.022(7) 0.002(7)
F12 0.166(8) 0.166(8) 0.228(9) 0.066(8) 0.019(8) 0.002(7)
N1 0.034(3) 0.041(4) 0.038(3) 0.006(3) 0.005(3) 0.008(3)
N2 0.039(4) 0.033(3) 0.049(4) 0.004(3) 0.009(3) 0.005(3)
N3 0.036(3) 0.045(4) 0.039(4) 0.002(3) 0.007(3) 0.014(3)
N4 0.033(3) 0.036(3) 0.038(3) 0.006(3) 0.006(3) 0.013(3)
N5 0.034(3) 0.032(3) 0.047(4) 0.005(3) 0.003(3) 0.011(3)
N6 0.036(3) 0.037(3) 0.043(4) 0.006(3) 0.006(3) 0.013(3)
N7 0.091(14) 0.063(11) 0.164(17) 0.024(12) 0.005(14) 0.012(10)
O1 0.043(4) 0.041(4) 0.055(4) 0.009(3) 0.014(3) 0.013(3)
O1' 0.043(4) 0.041(4) 0.055(4) 0.009(3) 0.014(3) 0.013(3)
P1 0.0471(12) 0.0412(12) 0.0485(13) 0.0028(10) 0.0103(10) 0.0110(10)
P2 0.0636(17) 0.0743(18) 0.0613(16) 0.0151(14) 0.0152(13) 0.0179(14)
C1 0.056(6) 0.080(7) 0.051(5) 0.020(5) 0.012(4) 0.029(5)
C2 0.043(4) 0.055(5) 0.037(4) 0.006(4) 0.004(3) 0.019(4)
C3 0.036(4) 0.035(4) 0.038(4) 0.008(3) 0.010(3) 0.009(3)
C4 0.037(4) 0.046(5) 0.058(5) 0.006(4) 0.003(4) 0.000(4)
C5 0.029(4) 0.064(6) 0.059(5) 0.007(5) 0.001(4) 0.005(4)
C6 0.050(5) 0.037(4) 0.053(5) 0.013(4) 0.016(4) 0.018(4)
C7 0.042(4) 0.060(5) 0.037(4) 0.010(4) 0.008(3) 0.024(4)
C8 0.065(6) 0.082(7) 0.050(5) 0.030(5) 0.026(5) 0.029(5)
C9 0.074(7) 0.102(9) 0.036(5) 0.017(5) 0.014(5) 0.030(6)
C10 0.064(6) 0.094(8) 0.051(6) -0.009(5) 0.007(5) 0.031(6)
C11 0.043(5) 0.065(6) 0.045(5) -0.002(4) 0.002(4) 0.020(4)
C12 0.056(6) 0.081(7) 0.056(6) -0.016(5) -0.001(5) 0.015(5)
C13 0.059(5) 0.033(4) 0.050(5) 0.003(4) 0.012(4) 0.014(4)
C14 0.031(4) 0.025(3) 0.048(4) 0.011(3) 0.010(3) 0.014(3)
C15 0.038(4) 0.037(4) 0.053(5) 0.020(4) 0.015(4) 0.007(3)
C16 0.047(5) 0.050(5) 0.043(4) 0.019(4) 0.014(4) 0.021(4)
C17 0.045(4) 0.034(4) 0.050(5) 0.005(3) 0.003(4) 0.007(3)
C18 0.038(4) 0.038(4) 0.046(4) 0.000(3) 0.007(3) 0.005(3)
C19 0.039(5) 0.056(5) 0.061(6) 0.008(4) 0.002(4) 0.007(4)
C20 0.041(5) 0.069(7) 0.083(7) 0.008(6) 0.004(5) 0.020(5)
C21 0.055(6) 0.073(7) 0.069(6) 0.016(5) -0.001(5) 0.031(5)
C22 0.040(4) 0.046(4) 0.055(5) 0.013(4) 0.013(4) 0.019(4)
C23 0.110(16) 0.067(12) 0.171(18) 0.018(14) 0.008(16) 0.051(10)
C24 0.106(16) 0.077(13) 0.189(19) 0.015(14) 0.004(16) 0.043(11)

loop_
_atom_type_symbol
_atom_type_description
_atom_type_scat_dispersion_real
_atom_type_scat_dispersion_imag
_atom_type_scat_source
C C 0.0033 0.0016 'International Tables Vol C Tables 4.2.6.8 and 6.1.1.4'
H H 0.0000 0.0000 'International Tables Vol C Tables 4.2.6.8 and 6.1.1.4'
N N 0.0061 0.0033 'International Tables Vol C Tables 4.2.6.8 and 6.1.1.4'
F F 0.0171 0.0103 'International Tables Vol C Tables 4.2.6.8 and 6.1.1.4'
Ni Ni 0.3393 1.1124 'International Tables Vol C Tables 4.2.6.8 and 6.1.1.4'
P P 0.1023 0.0942 'International Tables Vol C Tables 4.2.6.8 and 6.1.1.4'
O O 0.0106 0.0060 'International Tables Vol C Tables 4.2.6.8 and 6.1.1.4'

loop_
_geom_angle_atom_site_label_1
_geom_angle_atom_site_label_2
_geom_angle_atom_site_label_3
_geom_angle
_geom_angle_site_symmetry_1
_geom_angle_site_symmetry_3
_geom_angle_publ_flag
C14 Ni1 C3 95.5(3) . . ?
C14 Ni1 N6 87.9(3) . . ?
C3 Ni1 N6 174.3(3) . . ?
C14 Ni1 N3 173.8(3) . . ?
C3 Ni1 N3 88.6(3) . . ?
N6 Ni1 N3 88.5(3) . . ?
C3 N1 C5 110.8(7) . . ?
C3 N1 C2 128.1(6) . . ?
C5 N1 C2 121.1(7) . . ?
C4 N2 C3 109.7(7) . . ?
C4 N2 C6 127.5(7) . . ?
C3 N2 C6 122.7(7) . . ?
C11 N3 C7 116.1(7) . . ?
C11 N3 Ni1 121.7(6) . . ?
C7 N3 Ni1 122.2(5) . . ?
C14 N4 C16 108.5(6) . . ?
C14 N4 C13 125.1(6) . . ?
C16 N4 C13 126.3(7) . . ?
C14 N5 C15 111.5(6) . . ?
C14 N5 C17 121.4(6) . . ?
C15 N5 C17 126.9(6) . . ?
C22 N6 C18 117.2(7) . . ?
C22 N6 Ni1 121.0(5) . . ?
C18 N6 Ni1 121.9(5) . . ?
C1 O1 C12 115.1(8) . . ?
C1 O1 H1C 44.6 . . ?
C12 O1 H1C 158.6 . . ?
C1 O1 H12C 154.0 . . ?
C12 O1 H12C 39.2 . . ?
H1C O1 H12C 159.4 . . ?
C12 O1' C1 106.8(14) . . ?
F2 P1 F6 93.1(5) . . ?
F2 P1 F4 90.0(5) . . ?
F6 P1 F4 176.9(5) . . ?
F2 P1 F1 178.5(4) . . ?
F6 P1 F1 87.9(5) . . ?
F4 P1 F1 89.0(5) . . ?
F2 P1 F3 90.2(4) . . ?
F6 P1 F3 89.6(4) . . ?
F4 P1 F3 90.1(4) . . ?
F1 P1 F3 90.9(4) . . ?
F2 P1 F5 91.4(4) . . ?
F6 P1 F5 91.6(4) . . ?
F4 P1 F5 88.5(4) . . ?
F1 P1 F5 87.5(4) . . ?
F3 P1 F5 178.0(4) . . ?
F7 P2 F10 100.9(10) . . ?
F7 P2 F8 175.1(9) . . ?
F10 P2 F8 79.8(9) . . ?
F7 P2 F12 83.7(9) . . ?
F10 P2 F12 174.4(9) . . ?
F8 P2 F12 96.0(9) . . ?
F7 P2 F9 93.6(9) . . ?
F10 P2 F9 104.5(9) . . ?
F8 P2 F9 81.5(8) . . ?
F12 P2 F9 78.3(8) . . ?
F7 P2 F11 100.9(9) . . ?
F10 P2 F11 89.2(8) . . ?
F8 P2 F11 84.0(7) . . ?
F12 P2 F11 86.7(7) . . ?
F9 P2 F11 157.9(9) . . ?
O1 C1 C2 113.5(8) . . ?
O1 C1 O1' 65.6(8) . . ?
C2 C1 O1' 106.9(10) . . ?
O1 C1 H1A 108.9 . . ?
C2 C1 H1A 108.9 . . ?
O1' C1 H1A 48.5 . . ?
O1 C1 H1B 108.9 . . ?
C2 C1 H1B 108.9 . . ?
O1' C1 H1B 142.4 . . ?
H1A C1 H1B 107.7 . . ?
O1 C1 H1C 46.4 . . ?
C2 C1 H1C 109.5 . . ?
O1' C1 H1C 110.8 . . ?
H1A C1 H1C 140.6 . . ?
H1B C1 H1C 67.0 . . ?
O1 C1 H1D 135.1 . . ?
C2 C1 H1D 110.1 . . ?
O1' C1 H1D 111.0 . . ?
H1A C1 H1D 65.1 . . ?
H1B C1 H1D 44.8 . . ?
H1C C1 H1D 108.4 . . ?
N1 C2 C1 113.2(7) . . ?
N1 C2 H2A 108.9 . . ?
C1 C2 H2A 108.9 . . ?
N1 C2 H2B 108.9 . . ?
C1 C2 H2B 108.9 . . ?
H2A C2 H2B 107.8 . . ?
N1 C3 N2 105.0(6) . . ?
N1 C3 Ni1 137.6(6) . . ?
N2 C3 Ni1 117.3(5) . . ?
C5 C4 N2 108.0(7) . . ?
C5 C4 H4 126.0 . . ?
N2 C4 H4 126.0 . . ?
C4 C5 N1 106.6(7) . . ?
C4 C5 H5 126.7 . . ?
N1 C5 H5 126.7 . . ?
N2 C6 C7 110.4(6) . . ?
N2 C6 H6A 109.6 . . ?
C7 C6 H6A 109.6 . . ?
N2 C6 H6B 109.6 . . ?
C7 C6 H6B 109.6 . . ?
H6A C6 H6B 108.1 . . ?
N3 C7 C8 121.0(8) . . ?
N3 C7 C6 115.0(7) . . ?
C8 C7 C6 124.1(8) . . ?
C9 C8 C7 121.2(10) . . ?
C9 C8 H8 119.4 . . ?
C7 C8 H8 119.4 . . ?
C8 C9 C10 118.4(9) . . ?
C8 C9 H9 120.8 . . ?
C10 C9 H9 120.8 . . ?
C11 C10 C9 118.3(9) . . ?
C11 C10 H10 120.9 . . ?
C9 C10 H10 120.9 . . ?
C10 C11 N3 125.0(9) . . ?
C10 C11 H11 117.5 . . ?
N3 C11 H11 117.5 . . ?
O1' C12 O1 71.9(10) . . ?
O1' C12 C13 104.2(12) . . ?
O1 C12 C13 113.0(7) . . ?
O1' C12 H12A 142.7 . . ?
O1 C12 H12A 109.0 . . ?
C13 C12 H12A 109.0 . . ?
O1' C12 H12B 43.5 . . ?
O1 C12 H12B 109.0 . . ?
C13 C12 H12B 109.0 . . ?
H12A C12 H12B 107.8 . . ?
O1' C12 H12C 111.8 . . ?
O1 C12 H12C 40.7 . . ?
C13 C12 H12C 109.6 . . ?
H12A C12 H12C 72.6 . . ?
H12B C12 H12C 138.7 . . ?
O1' C12 H12D 111.3 . . ?
O1 C12 H12D 132.7 . . ?
C13 C12 H12D 111.6 . . ?
H12A C12 H12D 39.7 . . ?
H12B C12 H12D 69.6 . . ?
H12C C12 H12D 108.4 . . ?
N4 C13 C12 110.4(7) . . ?
N4 C13 H13A 109.6 . . ?
C12 C13 H13A 109.6 . . ?
N4 C13 H13B 109.6 . . ?
C12 C13 H13B 109.6 . . ?
H13A C13 H13B 108.1 . . ?
N5 C14 N4 104.0(6) . . ?
N5 C14 Ni1 118.5(5) . . ?
N4 C14 Ni1 137.3(5) . . ?
C16 C15 N5 106.7(7) . . ?
C16 C15 H15 126.6 . . ?
N5 C15 H15 126.6 . . ?
C15 C16 N4 109.3(7) . . ?
C15 C16 H16 125.4 . . ?
N4 C16 H16 125.4 . . ?
N5 C17 C18 110.2(6) . . ?
N5 C17 H17A 109.6 . . ?
C18 C17 H17A 109.6 . . ?
N5 C17 H17B 109.6 . . ?
C18 C17 H17B 109.6 . . ?
H17A C17 H17B 108.1 . . ?
C19 C18 N6 121.1(8) . . ?
C19 C18 C17 123.6(7) . . ?
N6 C18 C17 115.2(7) . . ?
C18 C19 C20 120.0(9) . . ?
C18 C19 H19 120.0 . . ?
C20 C19 H19 120.0 . . ?
C19 C20 C21 119.7(9) . . ?
C19 C20 H20 120.1 . . ?
C21 C20 H20 120.1 . . ?
C22 C21 C20 117.3(9) . . ?
C22 C21 H21 121.3 . . ?
C20 C21 H21 121.3 . . ?
N6 C22 C21 124.4(8) . . ?
N6 C22 H22 117.8 . . ?
C21 C22 H22 117.8 . . ?
N7 C23 C24 171(3) . . ?
C23 C24 H24A 109.5 . . ?
C23 C24 H24B 109.5 . . ?
H24A C24 H24B 109.5 . . ?
C23 C24 H24C 109.5 . . ?
H24A C24 H24C 109.5 . . ?
H24B C24 H24C 109.5 . . ?

loop_
_geom_bond_atom_site_label_1
_geom_bond_atom_site_label_2
_geom_bond_distance
_geom_bond_site_symmetry_2
_geom_bond_publ_flag
Ni1 C14 1.885(7) . ?
Ni1 C3 1.900(7) . ?
Ni1 N6 1.942(6) . ?
Ni1 N3 1.957(6) . ?
F1 P1 1.593(7) . ?
F2 P1 1.555(7) . ?
F3 P1 1.596(6) . ?
F4 P1 1.588(7) . ?
F5 P1 1.601(6) . ?
F6 P1 1.556(7) . ?
F7 P2 1.489(13) . ?
F8 P2 1.568(13) . ?
F9 P2 1.581(15) . ?
F10 P2 1.490(14) . ?
F11 P2 1.587(13) . ?
F12 P2 1.579(12) . ?
N1 C3 1.328(10) . ?
N1 C5 1.387(10) . ?
N1 C2 1.490(10) . ?
N2 C4 1.363(10) . ?
N2 C3 1.372(10) . ?
N2 C6 1.447(10) . ?
N3 C11 1.351(10) . ?
N3 C7 1.367(11) . ?
N4 C14 1.382(9) . ?
N4 C16 1.392(10) . ?
N4 C13 1.442(10) . ?
N5 C14 1.367(9) . ?
N5 C15 1.373(10) . ?
N5 C17 1.472(10) . ?
N6 C22 1.337(10) . ?
N6 C18 1.379(10) . ?
N7 C23 1.165(16) . ?
O1 C1 1.382(11) . ?
O1 C12 1.511(13) . ?
O1 H1C 0.9999 . ?
O1 H12C 1.0002 . ?
O1' C12 1.34(2) . ?
O1' C1 1.69(2) . ?
C1 C2 1.530(12) . ?
C1 H1A 0.9700 . ?
C1 H1B 0.9700 . ?
C1 H1C 0.9700 . ?
C1 H1D 0.9700 . ?
C2 H2A 0.9700 . ?
C2 H2B 0.9700 . ?
C4 C5 1.325(13) . ?
C4 H4 0.9300 . ?
C5 H5 0.9300 . ?
C6 C7 1.505(11) . ?
C6 H6A 0.9700 . ?
C6 H6B 0.9700 . ?
C7 C8 1.374(12) . ?
C8 C9 1.359(15) . ?
C8 H8 0.9300 . ?
C9 C10 1.383(16) . ?
C9 H9 0.9300 . ?
C10 C11 1.349(13) . ?
C10 H10 0.9300 . ?
C11 H11 0.9300 . ?
C12 C13 1.550(14) . ?
C12 H12A 0.9700 . ?
C12 H12B 0.9700 . ?
C12 H12C 0.9700 . ?
C12 H12D 0.9700 . ?
C13 H13A 0.9700 . ?
C13 H13B 0.9700 . ?
C15 C16 1.312(11) . ?
C15 H15 0.9300 . ?
C16 H16 0.9300 . ?
C17 C18 1.492(11) . ?
C17 H17A 0.9700 . ?
C17 H17B 0.9700 . ?
C18 C19 1.365(11) . ?
C19 C20 1.374(13) . ?
C19 H19 0.9300 . ?
C20 C21 1.383(14) . ?
C20 H20 0.9300 . ?
C21 C22 1.372(12) . ?
C21 H21 0.9300 . ?
C22 H22 0.9300 . ?
C23 C24 1.459(17) . ?
C24 H24A 0.9600 . ?
C24 H24B 0.9600 . ?
C24 H24C 0.9600 . ?

loop_
_geom_torsion_atom_site_label_1
_geom_torsion_atom_site_label_2
_geom_torsion_atom_site_label_3
_geom_torsion_atom_site_label_4
_geom_torsion
_geom_torsion_site_symmetry_1
_geom_torsion_site_symmetry_2
_geom_torsion_site_symmetry_3
_geom_torsion_site_symmetry_4
_geom_torsion_publ_flag
C14 Ni1 N3 C11 -5(3) . . . . ?
C3 Ni1 N3 C11 -136.6(6) . . . . ?
N6 Ni1 N3 C11 48.3(6) . . . . ?
C14 Ni1 N3 C7 177(2) . . . . ?
C3 Ni1 N3 C7 46.3(6) . . . . ?
N6 Ni1 N3 C7 -128.8(6) . . . . ?
C14 Ni1 N6 C22 -133.2(6) . . . . ?
C3 Ni1 N6 C22 -7(3) . . . . ?
N3 Ni1 N6 C22 51.9(6) . . . . ?
C14 Ni1 N6 C18 48.2(6) . . . . ?
C3 Ni1 N6 C18 175(3) . . . . ?
N3 Ni1 N6 C18 -126.8(6) . . . . ?
C12 O1 C1 C2 93.2(10) . . . . ?
C12 O1 C1 O1' -5.5(10) . . . . ?
C12 O1' C1 O1 5.9(11) . . . . ?
C12 O1' C1 C2 -102.8(14) . . . . ?
C3 N1 C2 C1 121.2(8) . . . . ?
C5 N1 C2 C1 -58.2(10) . . . . ?
O1 C1 C2 N1 -96.0(9) . . . . ?
O1' C1 C2 N1 -25.7(11) . . . . ?
C5 N1 C3 N2 -1.2(9) . . . . ?
C2 N1 C3 N2 179.4(7) . . . . ?
C5 N1 C3 Ni1 -176.5(7) . . . . ?
C2 N1 C3 Ni1 4.1(13) . . . . ?
C4 N2 C3 N1 0.8(9) . . . . ?
C6 N2 C3 N1 -176.0(7) . . . . ?
C4 N2 C3 Ni1 177.2(5) . . . . ?
C6 N2 C3 Ni1 0.5(10) . . . . ?
C14 Ni1 C3 N1 -43.0(8) . . . . ?
N6 Ni1 C3 N1 -169(3) . . . . ?
N3 Ni1 C3 N1 132.3(8) . . . . ?
C14 Ni1 C3 N2 142.1(6) . . . . ?
N6 Ni1 C3 N2 16(3) . . . . ?
N3 Ni1 C3 N2 -42.6(6) . . . . ?
C3 N2 C4 C5 -0.1(10) . . . . ?
C6 N2 C4 C5 176.5(8) . . . . ?
N2 C4 C5 N1 -0.6(10) . . . . ?
C3 N1 C5 C4 1.2(10) . . . . ?
C2 N1 C5 C4 -179.3(7) . . . . ?
C4 N2 C6 C7 -120.2(8) . . . . ?
C3 N2 C6 C7 56.0(10) . . . . ?
C11 N3 C7 C8 -2.5(11) . . . . ?
Ni1 N3 C7 C8 174.8(6) . . . . ?
C11 N3 C7 C6 177.6(7) . . . . ?
Ni1 N3 C7 C6 -5.1(9) . . . . ?
N2 C6 C7 N3 -50.9(9) . . . . ?
N2 C6 C7 C8 129.2(9) . . . . ?
N3 C7 C8 C9 3.1(14) . . . . ?
C6 C7 C8 C9 -177.0(9) . . . . ?
C7 C8 C9 C10 -1.0(16) . . . . ?
C8 C9 C10 C11 -1.5(16) . . . . ?
C9 C10 C11 N3 2.2(15) . . . . ?
C7 N3 C11 C10 -0.2(12) . . . . ?
Ni1 N3 C11 C10 -177.5(7) . . . . ?
C1 O1' C12 O1 -5.1(10) . . . . ?
C1 O1' C12 C13 104.9(12) . . . . ?
C1 O1 C12 O1' 6.6(12) . . . . ?
C1 O1 C12 C13 -91.5(10) . . . . ?
C14 N4 C13 C12 123.0(8) . . . . ?
C16 N4 C13 C12 -52.4(10) . . . . ?
O1' C12 C13 N4 -107.4(12) . . . . ?
O1 C12 C13 N4 -31.3(11) . . . . ?
C15 N5 C14 N4 0.2(8) . . . . ?
C17 N5 C14 N4 -174.5(6) . . . . ?
C15 N5 C14 Ni1 176.6(5) . . . . ?
C17 N5 C14 Ni1 1.9(9) . . . . ?
C16 N4 C14 N5 -1.3(7) . . . . ?
C13 N4 C14 N5 -177.4(7) . . . . ?
C16 N4 C14 Ni1 -176.7(6) . . . . ?
C13 N4 C14 Ni1 7.3(11) . . . . ?
C3 Ni1 C14 N5 140.4(5) . . . . ?
N6 Ni1 C14 N5 -44.2(5) . . . . ?
N3 Ni1 C14 N5 9(3) . . . . ?
C3 Ni1 C14 N4 -44.8(7) . . . . ?
N6 Ni1 C14 N4 130.6(7) . . . . ?
N3 Ni1 C14 N4 -176(2) . . . . ?
C14 N5 C15 C16 1.1(9) . . . . ?
C17 N5 C15 C16 175.5(7) . . . . ?
N5 C15 C16 N4 -1.9(9) . . . . ?
C14 N4 C16 C15 2.1(8) . . . . ?
C13 N4 C16 C15 178.1(7) . . . . ?
C14 N5 C17 C18 55.0(9) . . . . ?
C15 N5 C17 C18 -118.8(8) . . . . ?
C22 N6 C18 C19 -2.7(11) . . . . ?
Ni1 N6 C18 C19 176.0(6) . . . . ?
C22 N6 C18 C17 174.5(7) . . . . ?
Ni1 N6 C18 C17 -6.8(9) . . . . ?
N5 C17 C18 C19 127.3(8) . . . . ?
N5 C17 C18 N6 -49.9(9) . . . . ?
N6 C18 C19 C20 -0.7(13) . . . . ?
C17 C18 C19 C20 -177.7(8) . . . . ?
C18 C19 C20 C21 2.8(15) . . . . ?
C19 C20 C21 C22 -1.4(15) . . . . ?
C18 N6 C22 C21 4.3(12) . . . . ?
Ni1 N6 C22 C21 -174.5(7) . . . . ?
C20 C21 C22 N6 -2.2(14) . . . . ?
